data_7238102
loop_
_publ_author_name
'Zhang, Hong-Tao'
'Li, Yi-Zhi'
'Wang, Hua-Qin'
'Nfor, Emmanuel N.'
'You, Xiao-Zeng'

_publ_section_title
;
 From loop-like chain to helix: a result of symmetry breaking triggered by
 the replacement of coordination water
;
_journal_issue 94
_journal_name_full CrystEngComm
_journal_page_first 578
_journal_paper_doi 10.1039/b510446g
_journal_volume 7
_journal_year 2005
_chemical_formula_moiety 'C14 H8 Cd2 N2 O9'
_chemical_formula_sum 'C14 H8 Cd2 N2 O9'
_chemical_formula_weight 573.02
_space_group_IT_number 14
_space_group_name_Hall '-P 2ybc'
_space_group_name_H-M_alt 'P 1 21/c 1'
_symmetry_cell_setting monoclinic
_symmetry_space_group_name_Hall '-P 2ybc'
_symmetry_space_group_name_H-M 'P 1 21/c 1'
_atom_sites_solution_hydrogens geom
_atom_sites_solution_primary direct
_atom_sites_solution_secondary difmap
_audit_creation_method SHELXL-97
_cell_angle_alpha 90.00
_cell_angle_beta 107.92(3)
_cell_angle_gamma 90.00
_cell_formula_units_Z 4
_cell_length_a 8.3600(17)
_cell_length_b 8.4780(17)
_cell_length_c 22.484(6)
_cell_measurement_reflns_used 25
_cell_measurement_temperature 298(2)
_cell_measurement_theta_max 12.4
_cell_measurement_theta_min 1.9
_cell_volume 1516.3(6)
_computing_cell_refinement 'CAD-4 Software (Enraf-Nonius, 1989)'
_computing_data_collection 'CAD-4 Software (Enraf-Nonius, 1989)'
_computing_data_reduction 'XCAD4 (Harms & Wocadlo, 1995)'
_computing_molecular_graphics 'Bruker SHELXTL (Sheldrick, 2000)'
_computing_publication_material 'Bruker SHELXTL (Sheldrick, 2000)'
_computing_structure_refinement 'SHELXL-97 (Sheldrick, 1997)'
_computing_structure_solution 'SHELXS-97 (Sheldrick, 1990)'
_diffrn_ambient_temperature 298(2)
_diffrn_measured_fraction_theta_full 0.994
_diffrn_measured_fraction_theta_max 0.994
_diffrn_measurement_device_type 'Enraf-Nonius CAD4'
_diffrn_measurement_method '\w scans'
_diffrn_radiation_monochromator graphite
_diffrn_radiation_source 'fine-focus sealed tube'
_diffrn_radiation_type MoK\a
_diffrn_radiation_wavelength 0.71073
_diffrn_reflns_av_R_equivalents 0.0673
_diffrn_reflns_av_sigmaI/netI 0.0334
_diffrn_reflns_limit_h_max 0
_diffrn_reflns_limit_h_min -9
_diffrn_reflns_limit_k_max 0
_diffrn_reflns_limit_k_min -10
_diffrn_reflns_limit_l_max 26
_diffrn_reflns_limit_l_min -25
_diffrn_reflns_number 2834
_diffrn_reflns_theta_full 25.00
_diffrn_reflns_theta_max 24.97
_diffrn_reflns_theta_min 1.90
_diffrn_standards_decay_% 1.0
_diffrn_standards_interval_count 200
_diffrn_standards_number 3
_exptl_absorpt_coefficient_mu 2.864
_exptl_absorpt_correction_T_max 0.790
_exptl_absorpt_correction_T_min 0.716
_exptl_absorpt_correction_type psi-scan
_exptl_absorpt_process_details 'XCAD4 (Harms & Wocadlo, 1995)'
_exptl_crystal_colour colorless
_exptl_crystal_density_diffrn 2.510
_exptl_crystal_density_method 'not measured'
_exptl_crystal_description block
_exptl_crystal_F_000 1096
_exptl_crystal_size_max 0.14
_exptl_crystal_size_mid 0.10
_exptl_crystal_size_min 0.08
_refine_diff_density_max 0.676
_refine_diff_density_min -1.039
_refine_diff_density_rms 0.208
_refine_ls_extinction_coef 0.0043(3)
_refine_ls_extinction_expression Fc^*^=kFc[1+0.001xFc^2^\l^3^/sin(2\q)]^-1/4^
_refine_ls_extinction_method SHELXL
_refine_ls_goodness_of_fit_ref 1.085
_refine_ls_hydrogen_treatment constr
_refine_ls_matrix_type full
_refine_ls_number_parameters 247
_refine_ls_number_reflns 2637
_refine_ls_number_restraints 0
_refine_ls_restrained_S_all 1.085
_refine_ls_R_factor_all 0.0372
_refine_ls_R_factor_gt 0.0275
_refine_ls_shift/su_max 0.001
_refine_ls_shift/su_mean 0.000
_refine_ls_structure_factor_coef Fsqd
_refine_ls_weighting_details 'calc w=1/[\s^2^(Fo^2^)+(0.0303P)^2^+3.6979P] where P=(Fo^2^+2Fc^2^)/3'
_refine_ls_weighting_scheme calc
_refine_ls_wR_factor_gt 0.0652
_refine_ls_wR_factor_ref 0.0681
_reflns_number_gt 2308
_reflns_number_total 2637
_reflns_threshold_expression >2sigma(I)
_cod_data_source_file b510446g.txt
_cod_data_source_block cd1
_cod_depositor_comments
;
The following automatic conversions were performed:

data item '_symmetry_cell_setting' value 'Monoclinic' was changed to
'monoclinic' in accordance with the
/home/saulius/struct/COD-crude-data/automatic-downloads/DataCite-retrospective/RSC/depositions/lib/dictionaries/cif_core.dic
dictionary named 'cif_core.dic' version 2.4.2 last updated on
2011-04-26.

Automatic conversion script
Id: cif_fix_values 6909 2019-04-08 15:41:33Z antanas 
;
_cod_original_sg_symbol_H-M P2(1)/c
_cod_database_code 7238102

loop_
_symmetry_equiv_pos_as_xyz
'x, y, z'
'-x, y+1/2, -z+1/2'
'-x, -y, -z'
'x, -y-1/2, z-1/2'

loop_
_atom_site_label
_atom_site_type_symbol
_atom_site_fract_x
_atom_site_fract_y
_atom_site_fract_z
_atom_site_U_iso_or_equiv
_atom_site_adp_type
_atom_site_occupancy
_atom_site_symmetry_multiplicity
_atom_site_calc_flag
_atom_site_refinement_flags
Cd1 Cd 0.08446(4) 0.48165(4) 0.862887(15) 0.01766(12) Uani 1 1 d .
Cd2 Cd 0.36031(4) 0.18779(4) 0.982549(15) 0.02012(13) Uani 1 1 d .
O1 O -0.1177(4) 0.1149(5) 0.71935(17) 0.0342(9) Uani 1 1 d .
O1W O 0.4003(4) 0.4176(4) 1.03819(16) 0.0274(8) Uani 1 1 d .
H1 H 0.4988 0.4612 1.0470 0.06(2) Uiso 1 1 d R
H2 H 0.3212 0.4956 1.0263 0.05(2) Uiso 1 1 d R
O2 O 0.0083(4) 0.2567(4) 0.80330(15) 0.0242(7) Uani 1 1 d .
O3 O 0.3548(4) 0.3752(4) 0.87400(15) 0.0267(8) Uani 1 1 d .
O4 O 0.3565(4) 0.1160(4) 0.88693(15) 0.0253(8) Uani 1 1 d .
O5 O 0.0991(4) 0.3144(4) 0.94188(14) 0.0212(7) Uani 1 1 d .
O6 O -0.1508(4) 0.3561(5) 0.95433(17) 0.0340(9) Uani 1 1 d .
O7 O -0.3630(4) 0.1282(4) 1.01667(14) 0.0183(7) Uani 1 1 d .
O8 O -0.2649(4) 0.3486(4) 1.06911(16) 0.0244(8) Uani 1 1 d .
N1 N 0.1692(5) 0.0996(5) 0.68717(17) 0.0192(8) Uani 1 1 d .
N2 N 0.1956(4) 0.1279(4) 1.04362(17) 0.0175(8) Uani 1 1 d .
C1 C 0.1759(6) 0.1589(5) 0.7433(2) 0.0168(9) Uani 1 1 d .
C2 C 0.3289(5) 0.2044(5) 0.7861(2) 0.0178(10) Uani 1 1 d .
C3 C 0.4726(6) 0.2006(6) 0.7679(2) 0.0237(11) Uani 1 1 d .
H3 H 0.5746 0.2354 0.7949 0.028 Uiso 1 1 calc R
C4 C 0.4638(6) 0.1448(7) 0.7090(2) 0.0295(12) Uani 1 1 d .
H4 H 0.5586 0.1441 0.6956 0.035 Uiso 1 1 calc R
C5 C 0.3117(6) 0.0902(6) 0.6707(2) 0.0272(11) Uani 1 1 d .
H5 H 0.3067 0.0457 0.6323 0.033 Uiso 1 1 calc R
C6 C 0.0088(6) 0.1780(6) 0.7559(2) 0.0206(10) Uani 1 1 d .
C7 C 0.3453(5) 0.2375(6) 0.8539(2) 0.0193(10) Uani 1 1 d .
C8 C 0.0384(5) 0.1889(5) 1.0270(2) 0.0141(9) Uani 1 1 d .
C9 C -0.0691(5) 0.1562(5) 1.06181(19) 0.0144(9) Uani 1 1 d .
C10 C -0.0104(6) 0.0650(6) 1.1153(2) 0.0207(10) Uani 1 1 d .
H10 H -0.0804 0.0425 1.1393 0.025 Uiso 1 1 calc R
C11 C 0.1524(6) 0.0075(6) 1.1330(2) 0.0255(11) Uani 1 1 d .
H11 H 0.1943 -0.0515 1.1693 0.031 Uiso 1 1 calc R
C12 C 0.2512(6) 0.0402(6) 1.0951(2) 0.0220(10) Uani 1 1 d .
H12 H 0.3598 -0.0002 1.1059 0.026 Uiso 1 1 calc R
C13 C -0.0116(6) 0.2961(5) 0.9698(2) 0.0172(10) Uani 1 1 d .
C14 C -0.2461(5) 0.2175(5) 1.0465(2) 0.0174(10) Uani 1 1 d .

loop_
_atom_site_aniso_label
_atom_site_aniso_U_11
_atom_site_aniso_U_22
_atom_site_aniso_U_33
_atom_site_aniso_U_23
_atom_site_aniso_U_13
_atom_site_aniso_U_12
Cd1 0.01650(19) 0.0194(2) 0.01561(19) 0.00163(13) 0.00275(13) 0.00147(13)
Cd2 0.01314(19) 0.0300(2) 0.01833(19) 0.00064(14) 0.00645(14) 0.00469(14)
O1 0.0140(17) 0.055(3) 0.034(2) -0.0217(19) 0.0073(15) -0.0088(17)
O1W 0.0141(17) 0.032(2) 0.036(2) -0.0057(16) 0.0069(15) -0.0008(16)
O2 0.0212(18) 0.0294(19) 0.0247(18) -0.0078(15) 0.0108(14) -0.0022(15)
O3 0.0224(18) 0.027(2) 0.0278(18) -0.0112(16) 0.0037(15) 0.0022(15)
O4 0.0264(18) 0.031(2) 0.0194(17) 0.0042(15) 0.0084(14) 0.0045(15)
O5 0.0164(16) 0.0308(19) 0.0176(16) 0.0062(14) 0.0068(13) 0.0037(14)
O6 0.026(2) 0.045(2) 0.033(2) 0.0161(18) 0.0117(16) 0.0184(18)
O7 0.0080(15) 0.0237(18) 0.0203(16) -0.0070(14) 0.0001(12) -0.0012(13)
O8 0.0124(16) 0.0210(18) 0.036(2) -0.0120(15) 0.0014(14) 0.0026(14)
N1 0.017(2) 0.024(2) 0.0180(19) -0.0013(16) 0.0067(16) 0.0003(17)
N2 0.0118(18) 0.018(2) 0.022(2) -0.0016(16) 0.0044(15) 0.0006(16)
C1 0.018(2) 0.018(2) 0.016(2) 0.0004(18) 0.0074(18) 0.0016(18)
C2 0.015(2) 0.018(2) 0.020(2) 0.0005(19) 0.0044(18) 0.0017(19)
C3 0.014(2) 0.028(3) 0.028(3) -0.003(2) 0.004(2) -0.003(2)
C4 0.022(3) 0.042(3) 0.027(3) -0.003(2) 0.012(2) -0.001(2)
C5 0.028(3) 0.038(3) 0.018(2) -0.006(2) 0.011(2) 0.001(2)
C6 0.023(2) 0.020(2) 0.021(2) 0.000(2) 0.010(2) -0.001(2)
C7 0.006(2) 0.030(3) 0.021(2) -0.005(2) 0.0027(18) 0.0032(19)
C8 0.012(2) 0.012(2) 0.016(2) -0.0039(17) 0.0008(17) -0.0020(17)
C9 0.013(2) 0.015(2) 0.014(2) -0.0038(18) 0.0023(17) -0.0024(18)
C10 0.019(2) 0.023(3) 0.022(2) 0.007(2) 0.0086(19) 0.000(2)
C11 0.020(3) 0.028(3) 0.025(3) 0.009(2) 0.003(2) 0.005(2)
C12 0.015(2) 0.024(3) 0.025(3) 0.006(2) 0.003(2) 0.010(2)
C13 0.018(2) 0.018(2) 0.016(2) -0.0008(18) 0.0059(18) 0.0022(19)
C14 0.014(2) 0.020(2) 0.018(2) 0.0035(19) 0.0042(18) 0.0027(19)

loop_
_atom_type_symbol
_atom_type_description
_atom_type_scat_dispersion_real
_atom_type_scat_dispersion_imag
_atom_type_scat_source
C C 0.0033 0.0016 'International Tables Vol C Tables 4.2.6.8 and 6.1.1.4'
H H 0.0000 0.0000 'International Tables Vol C Tables 4.2.6.8 and 6.1.1.4'
Cd Cd -0.8075 1.2024 'International Tables Vol C Tables 4.2.6.8 and 6.1.1.4'
N N 0.0061 0.0033 'International Tables Vol C Tables 4.2.6.8 and 6.1.1.4'
O O 0.0106 0.0060 'International Tables Vol C Tables 4.2.6.8 and 6.1.1.4'

loop_
_geom_angle_atom_site_label_1
_geom_angle_atom_site_label_2
_geom_angle_atom_site_label_3
_geom_angle
_geom_angle_site_symmetry_1
_geom_angle_site_symmetry_3
O5 Cd1 O1 166.84(12) . 2_556
O5 Cd1 O8 90.25(12) . 3_567
O1 Cd1 O8 90.62(14) 2_556 3_567
O5 Cd1 N1 118.61(13) . 2_556
O1 Cd1 N1 73.06(13) 2_556 2_556
O8 Cd1 N1 111.79(13) 3_567 2_556
O5 Cd1 O2 82.84(12) . .
O1 Cd1 O2 91.11(14) 2_556 .
O8 Cd1 O2 156.01(12) 3_567 .
N1 Cd1 O2 91.57(13) 2_556 .
O5 Cd1 O3 81.87(12) . .
O1 Cd1 O3 85.60(13) 2_556 .
O8 Cd1 O3 76.05(11) 3_567 .
N1 Cd1 O3 157.04(13) 2_556 .
O2 Cd1 O3 80.23(11) . .
O4 Cd2 O7 88.62(12) . 1_655
O4 Cd2 N2 133.55(13) . .
O7 Cd2 N2 119.38(12) 1_655 .
O4 Cd2 O1W 135.95(13) . .
O7 Cd2 O1W 92.44(12) 1_655 .
N2 Cd2 O1W 82.75(13) . .
O4 Cd2 O5 90.77(12) . .
O7 Cd2 O5 164.95(12) 1_655 .
N2 Cd2 O5 71.04(12) . .
O1W Cd2 O5 77.62(12) . .
C6 O1 Cd1 117.6(3) . 2_546
Cd2 O1W H1 117.2 . .
Cd2 O1W H2 119.0 . .
H1 O1W H2 108.0 . .
C6 O2 Cd1 149.2(3) . .
C7 O3 Cd1 111.5(3) . .
C7 O4 Cd2 108.9(3) . .
C13 O5 Cd1 126.4(3) . .
C13 O5 Cd2 118.7(3) . .
Cd1 O5 Cd2 114.43(13) . .
C14 O7 Cd2 126.5(3) . 1_455
C14 O8 Cd1 133.5(3) . 3_567
C1 N1 C5 119.5(4) . .
C1 N1 Cd1 112.8(3) . 2_546
C5 N1 Cd1 126.6(3) . 2_546
C12 N2 C8 120.1(4) . .
C12 N2 Cd2 122.2(3) . .
C8 N2 Cd2 117.6(3) . .
N1 C1 C2 121.1(4) . .
N1 C1 C6 116.2(4) . .
C2 C1 C6 122.7(4) . .
C3 C2 C1 118.8(4) . .
C3 C2 C7 119.0(4) . .
C1 C2 C7 121.7(4) . .
C2 C3 C4 119.7(4) . .
C2 C3 H3 120.2 . .
C4 C3 H3 120.2 . .
C5 C4 C3 118.6(5) . .
C5 C4 H4 120.7 . .
C3 C4 H4 120.7 . .
N1 C5 C4 122.0(5) . .
N1 C5 H5 119.0 . .
C4 C5 H5 119.0 . .
O1 C6 O2 124.4(4) . .
O1 C6 C1 118.4(4) . .
O2 C6 C1 117.3(4) . .
O3 C7 O4 124.7(4) . .
O3 C7 C2 121.0(4) . .
O4 C7 C2 114.2(4) . .
N2 C8 C9 120.7(4) . .
N2 C8 C13 116.8(4) . .
C9 C8 C13 122.5(4) . .
C10 C9 C8 118.8(4) . .
C10 C9 C14 116.9(4) . .
C8 C9 C14 124.3(4) . .
C11 C10 C9 120.0(4) . .
C11 C10 H10 120.0 . .
C9 C10 H10 120.0 . .
C10 C11 C12 118.2(4) . .
C10 C11 H11 120.9 . .
C12 C11 H11 120.9 . .
N2 C12 C11 122.1(4) . .
N2 C12 H12 119.0 . .
C11 C12 H12 119.0 . .
O6 C13 O5 125.6(4) . .
O6 C13 C8 118.7(4) . .
O5 C13 C8 115.8(4) . .
O8 C14 O7 125.3(4) . .
O8 C14 C9 116.8(4) . .
O7 C14 C9 117.6(4) . .

loop_
_geom_bond_atom_site_label_1
_geom_bond_atom_site_label_2
_geom_bond_distance
_geom_bond_site_symmetry_2
Cd1 O5 2.246(3) .
Cd1 O1 2.256(3) 2_556
Cd1 O8 2.294(3) 3_567
Cd1 N1 2.301(4) 2_556
Cd1 O2 2.305(3) .
Cd1 O3 2.374(3) .
Cd2 O4 2.225(3) .
Cd2 O7 2.258(3) 1_655
Cd2 N2 2.281(4) .
Cd2 O1W 2.284(3) .
Cd2 O5 2.352(3) .
Cd2 O7 2.679(3) 3_557
O1 C6 1.243(6) .
O1W H1 0.8681 .
O1W H2 0.9150 .
O2 C6 1.259(6) .
O3 C7 1.246(6) .
O4 C7 1.256(6) .
O5 C13 1.277(5) .
O6 C13 1.218(5) .
O7 C14 1.255(5) .
O8 C14 1.252(5) .
N1 C1 1.342(6) .
N1 C5 1.355(6) .
N2 C12 1.334(6) .
N2 C8 1.353(5) .
C1 C2 1.399(6) .
C1 C6 1.518(6) .
C2 C3 1.385(6) .
C2 C7 1.514(6) .
C3 C4 1.387(7) .
C3 H3 0.9300 .
C4 C5 1.378(7) .
C4 H4 0.9300 .
C5 H5 0.9300 .
C8 C9 1.389(6) .
C8 C13 1.525(6) .
C9 C10 1.386(6) .
C9 C14 1.504(6) .
C10 C11 1.384(7) .
C10 H10 0.9300 .
C11 C12 1.384(7) .
C11 H11 0.9300 .
C12 H12 0.9300 .

loop_
_geom_hbond_atom_site_label_D
_geom_hbond_atom_site_label_H
_geom_hbond_atom_site_label_A
_geom_hbond_distance_DH
_geom_hbond_distance_HA
_geom_hbond_distance_DA
_geom_hbond_angle_DHA
_geom_hbond_site_symmetry_A
O1W H1 O8 0.87 2.11 2.732(5) 127.9 1_655
O1W H1 O1W 0.87 2.54 3.072(7) 120.9 3_667
O1W H1 O3 0.87 2.29 2.947(5) 132.7 3_667
O1W H2 O6 0.92 2.05 2.877(5) 150.5 3_567
O1W H2 O8 0.92 2.44 3.058(5) 125.1 3_567

loop_
_geom_torsion_atom_site_label_1
_geom_torsion_atom_site_label_2
_geom_torsion_atom_site_label_3
_geom_torsion_atom_site_label_4
_geom_torsion
_geom_torsion_site_symmetry_1
O5 Cd1 O2 C6 -147.4(6) .
O1 Cd1 O2 C6 20.9(6) 2_556
O8 Cd1 O2 C6 -73.2(7) 3_567
N1 Cd1 O2 C6 93.9(6) 2_556
O3 Cd1 O2 C6 -64.5(6) .
O5 Cd1 O3 C7 72.9(3) .
O1 Cd1 O3 C7 -103.1(3) 2_556
O8 Cd1 O3 C7 165.2(3) 3_567
N1 Cd1 O3 C7 -81.6(5) 2_556
O2 Cd1 O3 C7 -11.2(3) .
O7 Cd2 O4 C7 -106.8(3) 1_655
N2 Cd2 O4 C7 122.3(3) .
O1W Cd2 O4 C7 -14.8(4) .
O5 Cd2 O4 C7 58.1(3) .
O1 Cd1 O5 C13 -163.8(5) 2_556
O8 Cd1 O5 C13 102.4(4) 3_567
N1 Cd1 O5 C13 -12.7(4) 2_556
O2 Cd1 O5 C13 -100.6(4) .
O3 Cd1 O5 C13 178.3(4) .
O1 Cd1 O5 Cd2 24.1(6) 2_556
O8 Cd1 O5 Cd2 -69.68(15) 3_567
N1 Cd1 O5 Cd2 175.15(13) 2_556
O2 Cd1 O5 Cd2 87.28(15) .
O3 Cd1 O5 Cd2 6.19(14) .
O4 Cd2 O5 C13 136.7(3) .
O7 Cd2 O5 C13 -135.8(4) 1_655
N2 Cd2 O5 C13 0.3(3) .
O1W Cd2 O5 C13 -86.2(3) .
O4 Cd2 O5 Cd1 -50.58(16) .
O7 Cd2 O5 Cd1 37.0(5) 1_655
N2 Cd2 O5 Cd1 173.04(18) .
O1W Cd2 O5 Cd1 86.55(16) .
O4 Cd2 N2 C12 110.7(4) .
O7 Cd2 N2 C12 -9.1(4) 1_655
O1W Cd2 N2 C12 -97.8(4) .
O5 Cd2 N2 C12 -177.2(4) .
O4 Cd2 N2 C8 -71.3(4) .
O7 Cd2 N2 C8 168.9(3) 1_655
O1W Cd2 N2 C8 80.2(3) .
C5 N1 C1 C2 -3.0(7) .
Cd1 N1 C1 C2 166.2(3) 2_546
C5 N1 C1 C6 175.0(4) .
Cd1 N1 C1 C6 -15.8(5) 2_546
N1 C1 C2 C3 5.7(7) .
C6 C1 C2 C3 -172.2(4) .
N1 C1 C2 C7 -166.5(4) .
C6 C1 C2 C7 15.6(7) .
C1 C2 C3 C4 -3.2(7) .
C7 C2 C3 C4 169.2(5) .
C2 C3 C4 C5 -1.7(8) .
C1 N1 C5 C4 -2.2(8) .
Cd1 N1 C5 C4 -169.8(4) 2_546
C3 C4 C5 N1 4.6(8) .
Cd1 O1 C6 O2 179.5(4) 2_546
Cd1 O1 C6 C1 -1.0(6) 2_546
Cd1 O2 C6 O1 -131.9(5) .
Cd1 O2 C6 C1 48.6(8) .
N1 C1 C6 O1 11.9(7) .
C2 C1 C6 O1 -170.1(5) .
N1 C1 C6 O2 -168.5(4) .
C2 C1 C6 O2 9.5(7) .
Cd1 O3 C7 O4 -94.6(5) .
Cd1 O3 C7 C2 89.2(4) .
Cd2 O4 C7 O3 7.6(5) .
Cd2 O4 C7 C2 -175.9(3) .
C3 C2 C7 O3 83.5(6) .
C1 C2 C7 O3 -104.3(5) .
C3 C2 C7 O4 -93.2(5) .
C1 C2 C7 O4 79.0(5) .
C12 N2 C8 C9 -2.5(6) .
Cd2 N2 C8 C9 179.4(3) .
C12 N2 C8 C13 176.3(4) .
Cd2 N2 C8 C13 -1.7(5) .
N2 C8 C9 C10 2.5(6) .
C13 C8 C9 C10 -176.2(4) .
N2 C8 C9 C14 -179.4(4) .
C13 C8 C9 C14 1.8(7) .
C14 C9 C10 C11 -178.6(4) .
C9 C10 C11 C12 -1.6(7) .
Cd2 N2 C12 C11 178.3(4) .
C10 C11 C12 N2 1.7(8) .
Cd1 O5 C13 O6 7.3(7) .
Cd2 O5 C13 O6 179.1(4) .
Cd1 O5 C13 C8 -173.0(3) .
Cd2 O5 C13 C8 -1.2(5) .
N2 C8 C13 O6 -178.3(4) .
N2 C8 C13 O5 1.9(6) .
C9 C8 C13 O5 -179.2(4) .
Cd1 O8 C14 O7 168.9(3) 3_567
Cd1 O8 C14 C9 -4.9(6) 3_567
Cd2 O7 C14 O8 9.3(6) 1_455
Cd2 O7 C14 C9 -176.9(3) 1_455
C10 C9 C14 O8 89.5(5) .
C8 C9 C14 O8 -88.5(5) .
C10 C9 C14 O7 -84.7(5) .
C8 C9 C14 O7 97.2(5) .
